data_7231722
loop_
_publ_author_name
'Manna, Utsab'
'Das, Gopal'

_publ_section_title
;
 Halo-phenyl based linear dipodal receptors for entrapment of
 anions/anionic associations within neutral non-cooperative
 self-assemblies
;
_journal_issue 1
_journal_name_full CrystEngComm
_journal_page_first 65
_journal_paper_doi 10.1039/C8CE01558A
_journal_volume 21
_journal_year 2019
_chemical_formula_moiety 'C20 H16 Cl2 N4 O2, 2(C16 H36 N), 2(H2 O4 P)'
_chemical_formula_sum 'C52 H92 Cl2 N6 O10 P2'
_chemical_formula_weight 1094.16
_space_group_crystal_system triclinic
_space_group_IT_number 2
_space_group_name_Hall '-P 1'
_space_group_name_H-M_alt 'P -1'
_symmetry_space_group_name_Hall '-P 1'
_symmetry_space_group_name_H-M 'P -1'
_atom_sites_solution_hydrogens geom
_audit_creation_method SHELXL-2014/7
_audit_update_record
;
2018-08-05 deposited with the CCDC.
2018-10-29 downloaded from the CCDC.
;
_cell_angle_alpha 82.597(7)
_cell_angle_beta 83.548(5)
_cell_angle_gamma 86.964(6)
_cell_formula_units_Z 1
_cell_length_a 8.4459(5)
_cell_length_b 11.6202(10)
_cell_length_c 15.6367(11)
_cell_measurement_reflns_used 2868
_cell_measurement_temperature 298(2)
_cell_measurement_theta_max 23.1170
_cell_measurement_theta_min 3.5420
_cell_volume 1511.05(19)
_computing_cell_refinement 'CrysAlisPro 1.171.38.46 (Rigaku OD, 2015)'
_computing_data_collection 'CrysAlisPro 1.171.38.46 (Rigaku OD, 2015)'
_computing_data_reduction 'CrysAlisPro 1.171.38.46 (Rigaku OD, 2015)'
_computing_molecular_graphics 'SHELXT 2014/5 (Sheldrick, 2014)'
_computing_publication_material 'SHELXT 2014/5 (Sheldrick, 2014)'
_computing_structure_refinement 'SHELXL-2014/7 (Sheldrick, 2014)'
_computing_structure_solution 'SHELXT 2014/5 (Sheldrick, 2014)'
_diffrn_ambient_temperature 298(2)
_diffrn_measured_fraction_theta_full 0.998
_diffrn_measured_fraction_theta_max 0.998
_diffrn_measurement_device_type 'SuperNova, Single source at offset, Eos'
_diffrn_measurement_method '\w scans'
_diffrn_radiation_type MoK\a
_diffrn_radiation_wavelength 0.71073
_diffrn_reflns_av_R_equivalents 0.0259
_diffrn_reflns_av_unetI/netI 0.0499
_diffrn_reflns_Laue_measured_fraction_full 0.998
_diffrn_reflns_Laue_measured_fraction_max 0.998
_diffrn_reflns_limit_h_max 10
_diffrn_reflns_limit_h_min -10
_diffrn_reflns_limit_k_max 13
_diffrn_reflns_limit_k_min -7
_diffrn_reflns_limit_l_max 18
_diffrn_reflns_limit_l_min -18
_diffrn_reflns_number 10428
_diffrn_reflns_point_group_measured_fraction_full 0.998
_diffrn_reflns_point_group_measured_fraction_max 0.998
_diffrn_reflns_theta_full 24.999
_diffrn_reflns_theta_max 24.999
_diffrn_reflns_theta_min 2.949
_diffrn_source 'micro-focus sealed X-ray tube'
_exptl_absorpt_coefficient_mu 0.217
_exptl_absorpt_correction_type multi-scan
_exptl_absorpt_process_details SADABS
_exptl_crystal_colour colourless
_exptl_crystal_density_diffrn 1.202
_exptl_crystal_description needle
_exptl_crystal_F_000 590.0
_exptl_crystal_size_max 0.30
_exptl_crystal_size_mid 0.26
_exptl_crystal_size_min 0.23
_exptl_transmission_factor_max 0.951
_exptl_transmission_factor_min 0.937
_refine_diff_density_max 0.544
_refine_diff_density_min -0.446
_refine_diff_density_rms 0.049
_refine_ls_extinction_method none
_refine_ls_goodness_of_fit_ref 0.871
_refine_ls_hydrogen_treatment constr
_refine_ls_matrix_type full
_refine_ls_number_parameters 331
_refine_ls_number_reflns 5307
_refine_ls_number_restraints 0
_refine_ls_restrained_S_all 0.871
_refine_ls_R_factor_all 0.0958
_refine_ls_R_factor_gt 0.0640
_refine_ls_shift/su_max 0.002
_refine_ls_shift/su_mean 0.000
_refine_ls_structure_factor_coef Fsqd
_refine_ls_weighting_details 'w=1/[\s^2^(Fo^2^)+(0.1000P)^2^+2.0000P] where P=(Fo^2^+2Fc^2^)/3'
_refine_ls_weighting_scheme calc
_refine_ls_wR_factor_gt 0.1684
_refine_ls_wR_factor_ref 0.2022
_reflns_Friedel_coverage 0.000
_reflns_number_gt 3542
_reflns_number_total 5307
_reflns_threshold_expression 'I > 2\s(I)'
_cod_data_source_file c8ce01558a2.cif
_cod_data_source_block ppda-p-Cl-TBAH2PO4-1e
_cod_depositor_comments 'Adding full bibliography for 7231714--7231722.cif.'
_cod_database_code 7231722
_shelx_shelxl_version_number 2014/7
_shelx_space_group_comment
;
The symmetry employed for this shelxl refinement is uniquely defined
by the following loop, which should always be used as a source of
symmetry information in preference to the above space-group names.
They are only intended as comments.
;

loop_
_space_group_symop_operation_xyz
'x, y, z'
'-x, -y, -z'

loop_
_atom_site_label
_atom_site_type_symbol
_atom_site_fract_x
_atom_site_fract_y
_atom_site_fract_z
_atom_site_U_iso_or_equiv
_atom_site_adp_type
_atom_site_occupancy
_atom_site_site_symmetry_order
_atom_site_calc_flag
_atom_site_refinement_flags_posn
_atom_site_refinement_flags_adp
P001 P 0.74882(9) 0.97614(8) 0.51053(6) 0.0474(3) Uani 1 1 d . .
Cl1 Cl 0.2082(2) 0.73389(17) 1.01687(9) 0.1210(6) Uani 1 1 d . .
O5 O 0.6175(3) 0.9493(2) 0.58288(16) 0.0557(6) Uani 1 1 d . .
O4 O 0.8799(3) 0.8840(2) 0.50633(19) 0.0618(7) Uani 1 1 d . .
O3 O 0.8182(3) 1.0945(2) 0.52189(19) 0.0592(7) Uani 1 1 d . .
H3O H 0.9146 1.0927 0.5074 0.089 Uiso 1 1 calc R U
O2 O 0.6776(3) 0.9946(3) 0.42139(16) 0.0654(7) Uani 1 1 d . .
H2O H 0.5808 1.0063 0.4296 0.098 Uiso 1 1 calc R U
O1 O 0.7231(3) 0.5434(2) 0.71640(18) 0.0683(7) Uani 1 1 d . .
N2 N 0.8438(3) 0.6614(2) 0.60261(19) 0.0491(7) Uani 1 1 d . .
H2N H 0.8617 0.7330 0.5842 0.059 Uiso 1 1 calc R U
N3 N 0.4764(3) 0.2514(3) 0.74711(18) 0.0549(8) Uani 1 1 d . .
N1 N 0.6675(4) 0.7389(3) 0.7025(2) 0.0634(8) Uani 1 1 d . .
H1N H 0.6847 0.8044 0.6712 0.076 Uiso 1 1 calc R U
C8 C 0.9206(3) 0.5777(3) 0.5527(2) 0.0433(8) Uani 1 1 d . .
C9 C 0.9680(4) 0.6125(3) 0.4665(2) 0.0482(8) Uani 1 1 d . .
H9 H 0.9468 0.6889 0.4434 0.058 Uiso 1 1 calc R U
C10 C 0.9541(4) 0.4628(3) 0.5862(2) 0.0475(8) Uani 1 1 d . .
H10 H 0.9235 0.4374 0.6443 0.057 Uiso 1 1 calc R U
C7 C 0.7453(4) 0.6402(3) 0.6761(2) 0.0516(8) Uani 1 1 d . .
C19 C 0.5693(4) 0.3160(3) 0.5866(2) 0.0515(8) Uani 1 1 d . .
H19A H 0.6766 0.2822 0.5884 0.062 Uiso 1 1 calc R U
H19B H 0.5694 0.3948 0.6007 0.062 Uiso 1 1 calc R U
C20 C 0.5189(4) 0.3173(4) 0.4962(2) 0.0593(10) Uani 1 1 d . .
H20A H 0.4996 0.2386 0.4868 0.071 Uiso 1 1 calc R U
H20B H 0.4196 0.3626 0.4922 0.071 Uiso 1 1 calc R U
C18 C 0.4554(4) 0.2456(3) 0.6524(2) 0.0555(9) Uani 1 1 d . .
H18A H 0.4676 0.1650 0.6418 0.067 Uiso 1 1 calc R U
H18B H 0.3473 0.2720 0.6426 0.067 Uiso 1 1 calc R U
C6 C 0.5611(5) 0.7368(3) 0.7784(3) 0.0615(10) Uani 1 1 d . .
C21 C 0.6415(5) 0.3674(4) 0.4260(3) 0.0708(11) Uani 1 1 d . .
H21A H 0.6732 0.4405 0.4396 0.106 Uiso 1 1 calc R U
H21B H 0.5969 0.3789 0.3716 0.106 Uiso 1 1 calc R U
H21C H 0.7328 0.3148 0.4221 0.106 Uiso 1 1 calc R U
C22 C 0.4244(5) 0.3700(4) 0.7729(3) 0.0656(10) Uani 1 1 d . .
H22A H 0.4469 0.3714 0.8323 0.079 Uiso 1 1 calc R U
H22B H 0.4900 0.4272 0.7366 0.079 Uiso 1 1 calc R U
C14 C 0.6508(4) 0.2312(4) 0.7625(2) 0.0638(11) Uani 1 1 d . .
H14A H 0.7116 0.2916 0.7268 0.077 Uiso 1 1 calc R U
H14B H 0.6607 0.2393 0.8226 0.077 Uiso 1 1 calc R U
C11 C 0.3751(5) 0.1573(4) 0.7997(3) 0.0690(11) Uani 1 1 d . .
H11A H 0.2678 0.1672 0.7828 0.083 Uiso 1 1 calc R U
H11B H 0.4179 0.0823 0.7851 0.083 Uiso 1 1 calc R U
C1 C 0.4223(5) 0.8062(4) 0.7763(3) 0.0707(11) Uani 1 1 d . .
H1 H 0.4017 0.8530 0.7256 0.085 Uiso 1 1 calc R U
C5 C 0.5912(5) 0.6686(4) 0.8553(3) 0.0723(11) Uani 1 1 d . .
H5 H 0.6844 0.6224 0.8574 0.087 Uiso 1 1 calc R U
C15 C 0.7247(5) 0.1146(4) 0.7434(3) 0.0727(12) Uani 1 1 d . .
H15A H 0.6983 0.0989 0.6874 0.087 Uiso 1 1 calc R U
H15B H 0.6806 0.0543 0.7870 0.087 Uiso 1 1 calc R U
C2 C 0.3149(6) 0.8058(4) 0.8496(3) 0.0779(12) Uani 1 1 d . .
H2 H 0.2215 0.8518 0.8482 0.094 Uiso 1 1 calc R U
C4 C 0.4836(6) 0.6693(4) 0.9280(3) 0.0801(13) Uani 1 1 d . .
H4 H 0.5040 0.6238 0.9793 0.096 Uiso 1 1 calc R U
C23 C 0.2532(5) 0.4076(4) 0.7671(3) 0.0827(13) Uani 1 1 d . .
H23A H 0.1852 0.3444 0.7918 0.099 Uiso 1 1 calc R U
H23B H 0.2348 0.4279 0.7068 0.099 Uiso 1 1 calc R U
C3 C 0.3462(6) 0.7371(4) 0.9248(3) 0.0784(13) Uani 1 1 d . .
C16 C 0.9054(5) 0.1115(5) 0.7431(3) 0.0937(16) Uani 1 1 d . .
H16A H 0.9496 0.1685 0.6969 0.112 Uiso 1 1 calc R U
H16B H 0.9313 0.1333 0.7976 0.112 Uiso 1 1 calc R U
C00V C 0.3665(7) 0.1563(5) 0.8973(3) 0.1002(17) Uani 1 1 d . .
H00A H 0.4697 0.1312 0.9161 0.120 Uiso 1 1 calc R U
H00B H 0.3430 0.2348 0.9113 0.120 Uiso 1 1 calc R U
C17 C 0.9818(6) -0.0053(6) 0.7307(3) 0.112(2) Uani 1 1 d . .
H17A H 0.9424 -0.0615 0.7777 0.169 Uiso 1 1 calc R U
H17B H 1.0953 -0.0019 0.7296 0.169 Uiso 1 1 calc R U
H17C H 0.9566 -0.0275 0.6769 0.169 Uiso 1 1 calc R U
C24 C 0.2121(8) 0.5128(6) 0.8165(5) 0.123(2) Uani 1 1 d . .
H24A H 0.2441 0.4932 0.8744 0.148 Uiso 1 1 calc R U
H24B H 0.2766 0.5762 0.7880 0.148 Uiso 1 1 calc R U
C12 C 0.2462(10) 0.0805(7) 0.9447(4) 0.145(3) Uani 1 1 d . .
H12A H 0.1456 0.1016 0.9213 0.174 Uiso 1 1 calc R U
H12B H 0.2752 0.0016 0.9334 0.174 Uiso 1 1 calc R U
C13 C 0.2209(10) 0.0813(7) 1.0377(4) 0.149(3) Uani 1 1 d . .
H13A H 0.3220 0.0748 1.0609 0.224 Uiso 1 1 calc R U
H13B H 0.1576 0.0171 1.0634 0.224 Uiso 1 1 calc R U
H13C H 0.1664 0.1527 1.0504 0.224 Uiso 1 1 calc R U
C25 C 0.0557(10) 0.5526(10) 0.8241(9) 0.232(6) Uani 1 1 d . .
H25A H 0.0191 0.5676 0.7677 0.349 Uiso 1 1 calc R U
H25B H 0.0472 0.6231 0.8506 0.349 Uiso 1 1 calc R U
H25C H -0.0085 0.4951 0.8595 0.349 Uiso 1 1 calc R U

loop_
_atom_site_aniso_label
_atom_site_aniso_U_11
_atom_site_aniso_U_22
_atom_site_aniso_U_33
_atom_site_aniso_U_23
_atom_site_aniso_U_13
_atom_site_aniso_U_12
P001 0.0299(4) 0.0417(5) 0.0693(6) -0.0043(4) -0.0017(4) -0.0030(3)
Cl1 0.1275(12) 0.1627(16) 0.0700(8) -0.0279(9) 0.0209(8) -0.0144(11)
O5 0.0362(12) 0.0648(16) 0.0626(15) 0.0040(12) -0.0016(10) -0.0054(11)
O4 0.0367(12) 0.0352(13) 0.111(2) -0.0057(13) -0.0002(13) -0.0034(10)
O3 0.0350(12) 0.0409(13) 0.102(2) -0.0164(13) -0.0013(13) 0.0010(10)
O2 0.0381(13) 0.098(2) 0.0592(16) -0.0150(14) 0.0052(11) -0.0031(14)
O1 0.0784(18) 0.0472(16) 0.0727(18) 0.0027(13) 0.0098(14) -0.0040(13)
N2 0.0494(16) 0.0325(14) 0.0638(18) -0.0045(13) 0.0011(13) -0.0050(12)
N3 0.0536(17) 0.0611(19) 0.0510(17) -0.0046(14) -0.0047(13) -0.0181(14)
N1 0.073(2) 0.0474(18) 0.066(2) -0.0048(15) 0.0081(16) -0.0029(15)
C8 0.0339(16) 0.0371(17) 0.060(2) -0.0063(15) -0.0068(14) -0.0057(13)
C9 0.0449(18) 0.0358(17) 0.062(2) 0.0007(16) -0.0057(15) -0.0006(14)
C10 0.0455(18) 0.0411(19) 0.054(2) 0.0011(15) -0.0037(15) -0.0044(14)
C7 0.049(2) 0.046(2) 0.061(2) -0.0088(17) -0.0058(16) -0.0018(16)
C19 0.052(2) 0.054(2) 0.050(2) -0.0073(16) -0.0100(15) -0.0055(16)
C20 0.062(2) 0.063(2) 0.057(2) -0.0129(18) -0.0195(18) 0.0021(18)
C18 0.055(2) 0.061(2) 0.054(2) -0.0117(17) -0.0112(16) -0.0128(17)
C6 0.068(2) 0.057(2) 0.061(2) -0.0120(19) -0.0021(19) -0.0080(19)
C21 0.086(3) 0.073(3) 0.053(2) -0.003(2) -0.014(2) -0.005(2)
C22 0.074(3) 0.066(3) 0.058(2) -0.0162(19) 0.0036(19) -0.020(2)
C14 0.056(2) 0.088(3) 0.048(2) -0.004(2) -0.0058(17) -0.017(2)
C11 0.068(2) 0.069(3) 0.067(3) 0.005(2) 0.003(2) -0.027(2)
C1 0.077(3) 0.066(3) 0.067(3) -0.015(2) -0.001(2) 0.012(2)
C5 0.078(3) 0.076(3) 0.063(3) -0.013(2) -0.008(2) 0.004(2)
C15 0.062(2) 0.093(3) 0.061(2) 0.001(2) -0.0083(19) 0.000(2)
C2 0.089(3) 0.074(3) 0.069(3) -0.013(2) 0.002(2) 0.007(2)
C4 0.102(4) 0.078(3) 0.061(3) -0.011(2) -0.012(2) -0.002(3)
C23 0.076(3) 0.067(3) 0.104(4) -0.014(3) 0.002(3) -0.010(2)
C3 0.091(3) 0.082(3) 0.063(3) -0.022(2) 0.005(2) -0.010(3)
C16 0.062(3) 0.134(5) 0.079(3) 0.008(3) -0.006(2) 0.005(3)
C00V 0.117(4) 0.111(4) 0.067(3) 0.009(3) 0.008(3) -0.039(3)
C17 0.073(3) 0.171(6) 0.082(4) 0.007(4) -0.001(3) 0.027(4)
C24 0.114(5) 0.095(4) 0.160(6) -0.046(4) 0.021(4) 0.005(4)
C12 0.193(7) 0.150(6) 0.087(4) -0.013(4) 0.036(4) -0.083(6)
C13 0.181(7) 0.167(7) 0.089(5) 0.013(4) 0.020(4) -0.055(6)
C25 0.117(6) 0.232(11) 0.383(17) -0.198(12) -0.007(8) 0.016(7)

loop_
_atom_type_symbol
_atom_type_description
_atom_type_scat_dispersion_real
_atom_type_scat_dispersion_imag
_atom_type_scat_source
C C 0.0033 0.0016 'International Tables Vol C Tables 4.2.6.8 and 6.1.1.4'
H H 0.0000 0.0000 'International Tables Vol C Tables 4.2.6.8 and 6.1.1.4'
N N 0.0061 0.0033 'International Tables Vol C Tables 4.2.6.8 and 6.1.1.4'
O O 0.0106 0.0060 'International Tables Vol C Tables 4.2.6.8 and 6.1.1.4'
P P 0.1023 0.0942 'International Tables Vol C Tables 4.2.6.8 and 6.1.1.4'
Cl Cl 0.1484 0.1585 'International Tables Vol C Tables 4.2.6.8 and 6.1.1.4'

loop_
_geom_angle_atom_site_label_1
_geom_angle_atom_site_label_2
_geom_angle_atom_site_label_3
_geom_angle
_geom_angle_site_symmetry_1
O4 P001 O5 114.23(14) .
O4 P001 O3 110.13(13) .
O5 P001 O3 107.88(15) .
O4 P001 O2 108.27(16) .
O5 P001 O2 109.69(13) .
O3 P001 O2 106.35(16) .
P001 O3 H3O 109.5 .
P001 O2 H2O 109.5 .
C7 N2 C8 126.4(3) .
C7 N2 H2N 116.8 .
C8 N2 H2N 116.8 .
C22 N3 C14 107.0(3) .
C22 N3 C11 111.0(3) .
C14 N3 C11 110.9(3) .
C22 N3 C18 111.0(3) .
C14 N3 C18 110.5(3) .
C11 N3 C18 106.4(3) .
C7 N1 C6 122.6(3) .
C7 N1 H1N 118.7 .
C6 N1 H1N 118.7 .
C9 C8 C10 118.4(3) .
C9 C8 N2 117.8(3) .
C10 C8 N2 123.8(3) .
C10 C9 C8 121.5(3) 2_766
C10 C9 H9 119.2 2_766
C8 C9 H9 119.2 .
C9 C10 C8 120.1(3) 2_766
C9 C10 H10 120.0 2_766
C8 C10 H10 120.0 .
O1 C7 N2 124.6(3) .
O1 C7 N1 122.2(3) .
N2 C7 N1 113.2(3) .
C18 C19 C20 110.0(3) .
C18 C19 H19A 109.7 .
C20 C19 H19A 109.7 .
C18 C19 H19B 109.7 .
C20 C19 H19B 109.7 .
H19A C19 H19B 108.2 .
C21 C20 C19 112.8(3) .
C21 C20 H20A 109.0 .
C19 C20 H20A 109.0 .
C21 C20 H20B 109.0 .
C19 C20 H20B 109.0 .
H20A C20 H20B 107.8 .
C19 C18 N3 115.7(3) .
C19 C18 H18A 108.3 .
N3 C18 H18A 108.3 .
C19 C18 H18B 108.3 .
N3 C18 H18B 108.3 .
H18A C18 H18B 107.4 .
C1 C6 C5 119.3(4) .
C1 C6 N1 118.4(4) .
C5 C6 N1 122.2(4) .
C20 C21 H21A 109.5 .
C20 C21 H21B 109.5 .
H21A C21 H21B 109.5 .
C20 C21 H21C 109.5 .
H21A C21 H21C 109.5 .
H21B C21 H21C 109.5 .
C23 C22 N3 117.0(3) .
C23 C22 H22A 108.1 .
N3 C22 H22A 108.1 .
C23 C22 H22B 108.1 .
N3 C22 H22B 108.1 .
H22A C22 H22B 107.3 .
C15 C14 N3 115.5(3) .
C15 C14 H14A 108.4 .
N3 C14 H14A 108.4 .
C15 C14 H14B 108.4 .
N3 C14 H14B 108.4 .
H14A C14 H14B 107.5 .
C00V C11 N3 114.7(4) .
C00V C11 H11A 108.6 .
N3 C11 H11A 108.6 .
C00V C11 H11B 108.6 .
N3 C11 H11B 108.6 .
H11A C11 H11B 107.6 .
C2 C1 C6 119.9(4) .
C2 C1 H1 120.0 .
C6 C1 H1 120.0 .
C4 C5 C6 120.2(4) .
C4 C5 H5 119.9 .
C6 C5 H5 119.9 .
C14 C15 C16 111.5(4) .
C14 C15 H15A 109.3 .
C16 C15 H15A 109.3 .
C14 C15 H15B 109.3 .
C16 C15 H15B 109.3 .
H15A C15 H15B 108.0 .
C3 C2 C1 119.9(5) .
C3 C2 H2 120.0 .
C1 C2 H2 120.0 .
C3 C4 C5 119.9(4) .
C3 C4 H4 120.0 .
C5 C4 H4 120.0 .
C22 C23 C24 109.6(4) .
C22 C23 H23A 109.7 .
C24 C23 H23A 109.7 .
C22 C23 H23B 109.7 .
C24 C23 H23B 109.7 .
H23A C23 H23B 108.2 .
C4 C3 C2 120.7(4) .
C4 C3 Cl1 119.3(4) .
C2 C3 Cl1 119.9(4) .
C17 C16 C15 113.0(5) .
C17 C16 H16A 109.0 .
C15 C16 H16A 109.0 .
C17 C16 H16B 109.0 .
C15 C16 H16B 109.0 .
H16A C16 H16B 107.8 .
C12 C00V C11 113.1(5) .
C12 C00V H00A 109.0 .
C11 C00V H00A 109.0 .
C12 C00V H00B 109.0 .
C11 C00V H00B 109.0 .
H00A C00V H00B 107.8 .
C16 C17 H17A 109.5 .
C16 C17 H17B 109.5 .
H17A C17 H17B 109.5 .
C16 C17 H17C 109.5 .
H17A C17 H17C 109.5 .
H17B C17 H17C 109.5 .
C25 C24 C23 117.4(6) .
C25 C24 H24A 108.0 .
C23 C24 H24A 108.0 .
C25 C24 H24B 108.0 .
C23 C24 H24B 108.0 .
H24A C24 H24B 107.2 .
C13 C12 C00V 116.8(6) .
C13 C12 H12A 108.1 .
C00V C12 H12A 108.1 .
C13 C12 H12B 108.1 .
C00V C12 H12B 108.1 .
H12A C12 H12B 107.3 .
C12 C13 H13A 109.5 .
C12 C13 H13B 109.5 .
H13A C13 H13B 109.5 .
C12 C13 H13C 109.5 .
H13A C13 H13C 109.5 .
H13B C13 H13C 109.5 .
C24 C25 H25A 109.5 .
C24 C25 H25B 109.5 .
H25A C25 H25B 109.5 .
C24 C25 H25C 109.5 .
H25A C25 H25C 109.5 .
H25B C25 H25C 109.5 .

loop_
_geom_bond_atom_site_label_1
_geom_bond_atom_site_label_2
_geom_bond_distance
_geom_bond_site_symmetry_2
P001 O4 1.501(2) .
P001 O5 1.507(2) .
P001 O3 1.561(2) .
P001 O2 1.565(3) .
Cl1 C3 1.745(5) .
O3 H3O 0.8200 .
O2 H2O 0.8200 .
O1 C7 1.229(4) .
N2 C7 1.344(4) .
N2 C8 1.410(4) .
N2 H2N 0.8600 .
N3 C22 1.515(5) .
N3 C14 1.520(5) .
N3 C11 1.521(4) .
N3 C18 1.522(4) .
N1 C7 1.378(5) .
N1 C6 1.404(5) .
N1 H1N 0.8600 .
C8 C9 1.378(5) .
C8 C10 1.396(4) .
C9 C10 1.372(5) 2_766
C9 H9 0.9300 .
C10 C9 1.372(5) 2_766
C10 H10 0.9300 .
C19 C18 1.515(5) .
C19 C20 1.520(5) .
C19 H19A 0.9700 .
C19 H19B 0.9700 .
C20 C21 1.502(5) .
C20 H20A 0.9700 .
C20 H20B 0.9700 .
C18 H18A 0.9700 .
C18 H18B 0.9700 .
C6 C1 1.389(6) .
C6 C5 1.393(6) .
C21 H21A 0.9600 .
C21 H21B 0.9600 .
C21 H21C 0.9600 .
C22 C23 1.497(6) .
C22 H22A 0.9700 .
C22 H22B 0.9700 .
C14 C15 1.512(6) .
C14 H14A 0.9700 .
C14 H14B 0.9700 .
C11 C00V 1.518(6) .
C11 H11A 0.9700 .
C11 H11B 0.9700 .
C1 C2 1.378(6) .
C1 H1 0.9300 .
C5 C4 1.374(6) .
C5 H5 0.9300 .
C15 C16 1.524(6) .
C15 H15A 0.9700 .
C15 H15B 0.9700 .
C2 C3 1.376(6) .
C2 H2 0.9300 .
C4 C3 1.369(7) .
C4 H4 0.9300 .
C23 C24 1.532(7) .
C23 H23A 0.9700 .
C23 H23B 0.9700 .
C16 C17 1.498(8) .
C16 H16A 0.9700 .
C16 H16B 0.9700 .
C00V C12 1.455(7) .
C00V H00A 0.9700 .
C00V H00B 0.9700 .
C17 H17A 0.9600 .
C17 H17B 0.9600 .
C17 H17C 0.9600 .
C24 C25 1.374(9) .
C24 H24A 0.9700 .
C24 H24B 0.9700 .
C12 C13 1.446(8) .
C12 H12A 0.9700 .
C12 H12B 0.9700 .
C13 H13A 0.9600 .
C13 H13B 0.9600 .
C13 H13C 0.9600 .
C25 H25A 0.9600 .
C25 H25B 0.9600 .
C25 H25C 0.9600 .
